data_2230198
loop_
_publ_author_name
'Singh, Manavendra K.'
'Agarwal, Alka'
'Awasthi, Satish K.'

_publ_section_title
;
 Benzyl <i>N</i>-(3-chloro-4-fluorophenyl)carbamate
;
_journal_coeditor_code ZJ2005
_journal_issue 5
_journal_name_full 'Acta Crystallographica Section E'
_journal_page_first o1137
_journal_paper_doi 10.1107/S1600536811012608
_journal_volume 67
_journal_year 2011
_chemical_formula_iupac 'C14 H11 Cl F N O2'
_chemical_formula_moiety 'C14 H11 Cl F N O2'
_chemical_formula_sum 'C14 H11 Cl F N O2'
_chemical_formula_weight 279.69
_chemical_name_systematic
;
Benzyl <i>N</i>-(3-chloro-4-fluorophenyl)carbamate
;
_space_group_IT_number 61
_symmetry_cell_setting orthorhombic
_symmetry_space_group_name_Hall '-P 2ac 2ab'
_symmetry_space_group_name_H-M 'P b c a'
_atom_sites_solution_hydrogens geom
_atom_sites_solution_primary direct
_atom_sites_solution_secondary difmap
_audit_creation_method SHELXL-97
_cell_angle_alpha 90.00
_cell_angle_beta 90.00
_cell_angle_gamma 90.00
_cell_formula_units_Z 8
_cell_length_a 10.4695(16)
_cell_length_b 9.0346(11)
_cell_length_c 28.361(3)
_cell_measurement_reflns_used 1370
_cell_measurement_temperature 293(2)
_cell_measurement_theta_max 74.8091
_cell_measurement_theta_min 3.1155
_cell_volume 2682.6(6)
_computing_cell_refinement 'CrysAlis PRO (Oxford Diffraction, 2009)'
_computing_data_collection 'CrysAlis PRO (Oxford Diffraction, 2009)'
_computing_data_reduction 'CrysAlis PRO (Oxford Diffraction, 2009)'
_computing_molecular_graphics 'Mercury (Macrae <i>et al.</i>, 2006)'
_computing_publication_material 'publCIF (Westrip, 2010)'
_computing_structure_refinement 'SHELXL97 (Sheldrick, 2008)'
_computing_structure_solution 'SHELXS97 (Sheldrick, 2008)'
_diffrn_ambient_temperature 293(2)
_diffrn_measured_fraction_theta_full 1.00
_diffrn_measured_fraction_theta_max 1.00
_diffrn_measurement_device_type 'Oxford Diffraction Xcalibur Sapphire3'
_diffrn_measurement_method \w
_diffrn_radiation_monochromator graphite
_diffrn_radiation_source 'fine-focus sealed tube'
_diffrn_radiation_type CuK\a
_diffrn_radiation_wavelength 1.54184
_diffrn_reflns_av_R_equivalents 0.0631
_diffrn_reflns_av_sigmaI/netI 0.0470
_diffrn_reflns_limit_h_max 11
_diffrn_reflns_limit_h_min -12
_diffrn_reflns_limit_k_max 11
_diffrn_reflns_limit_k_min -11
_diffrn_reflns_limit_l_max 35
_diffrn_reflns_limit_l_min -24
_diffrn_reflns_number 11782
_diffrn_reflns_theta_full 74.92
_diffrn_reflns_theta_max 74.92
_diffrn_reflns_theta_min 3.12
_diffrn_standards_number 0
_exptl_absorpt_coefficient_mu 2.620
_exptl_absorpt_correction_T_max 1.00000
_exptl_absorpt_correction_T_min 0.66807
_exptl_absorpt_correction_type multi-scan
_exptl_absorpt_process_details '(CrysAlis PRO; Oxford Diffraction, 2009)'
_exptl_crystal_colour white
_exptl_crystal_density_diffrn 1.385
_exptl_crystal_density_method 'not measured'
_exptl_crystal_description block
_exptl_crystal_F_000 1152
_exptl_crystal_size_max .40
_exptl_crystal_size_mid .39
_exptl_crystal_size_min .38
_refine_diff_density_max 0.255
_refine_diff_density_min -0.483
_refine_ls_extinction_method none
_refine_ls_goodness_of_fit_ref 1.013
_refine_ls_hydrogen_treatment mixed
_refine_ls_matrix_type full
_refine_ls_number_parameters 184
_refine_ls_number_reflns 2674
_refine_ls_number_restraints 0
_refine_ls_restrained_S_all 1.013
_refine_ls_R_factor_all 0.1109
_refine_ls_R_factor_gt 0.0703
_refine_ls_shift/su_max 0.0500
_refine_ls_shift/su_mean 0.014
_refine_ls_structure_factor_coef Fsqd
_refine_ls_weighting_details 'calc w=1/[\s^2^(Fo^2^)+(0.1301P)^2^+0.0000P] where P=(Fo^2^+2Fc^2^)/3'
_refine_ls_weighting_scheme calc
_refine_ls_wR_factor_gt 0.1739
_refine_ls_wR_factor_ref 0.2341
_reflns_number_gt 1547
_reflns_number_total 2674
_reflns_threshold_expression I>2\s(I)
_cod_data_source_file zj2005.cif
_cod_data_source_block I
_cod_original_formula_sum 'C14 H11 Cl F N O2 '
_cod_database_code 2230198
_cod_database_fobs_code 2230198

loop_
_symmetry_equiv_pos_as_xyz
'x, y, z'
'-x+1/2, -y, z+1/2'
'-x, y+1/2, -z+1/2'
'x+1/2, -y+1/2, -z'
'-x, -y, -z'
'x-1/2, y, -z-1/2'
'x, -y-1/2, z-1/2'
'-x-1/2, y-1/2, z'

loop_
_atom_site_type_symbol
_atom_site_label
_atom_site_fract_x
_atom_site_fract_y
_atom_site_fract_z
_atom_site_U_iso_or_equiv
_atom_site_adp_type
_atom_site_calc_flag
_atom_site_refinement_flags
_atom_site_occupancy
_atom_site_disorder_assembly
_atom_site_disorder_group
F F 0.4879(3) -0.1647(3) 0.39260(9) 0.1137(11) Uani d . 1 . .
H H1 0.292(4) -0.103(5) 0.5867(14) 0.078(13) Uiso d . 1 . .
H H8B 0.179(4) -0.457(5) 0.6637(16) 0.095(14) Uiso d . 1 . .
H H8A 0.322(5) -0.426(5) 0.6868(15) 0.090(15) Uiso d . 1 . .
Cl Cl1 0.30242(15) 0.06343(15) 0.41668(4) 0.1034(5) Uani d . 1 . .
O O1 0.3368(3) -0.4275(2) 0.59477(8) 0.0683(7) Uani d . 1 . .
N N1 0.3282(3) -0.1806(3) 0.57783(10) 0.0619(8) Uani d . 1 . .
O O2 0.2655(3) -0.2593(2) 0.64774(8) 0.0616(7) Uani d . 1 . .
C C1 0.3700(3) -0.1824(3) 0.53060(11) 0.0542(8) Uani d . 1 . .
C C2 0.3225(4) -0.0749(4) 0.50081(12) 0.0619(9) Uani d . 1 . .
H H2 0.2637 -0.0063 0.5120 0.074 Uiso calc R 1 . .
C C7 0.3126(3) -0.3012(3) 0.60581(12) 0.0544(8) Uani d . 1 . .
C C9 0.1806(4) -0.3126(4) 0.72378(12) 0.0612(9) Uani d . 1 . .
C C3 0.3623(4) -0.0687(4) 0.45406(12) 0.0669(10) Uani d . 1 . .
C C4 0.4493(4) -0.1710(5) 0.43833(14) 0.0741(11) Uani d . 1 . .
C C14 0.2263(5) -0.3472(5) 0.76831(13) 0.0799(12) Uani d . 1 . .
H H14 0.2967 -0.4092 0.7715 0.096 Uiso calc R 1 . .
C C6 0.4595(4) -0.2837(4) 0.51389(14) 0.0691(10) Uani d . 1 . .
H H6 0.4934 -0.3551 0.5339 0.083 Uiso calc R 1 . .
C C5 0.4974(4) -0.2771(5) 0.46710(16) 0.0777(12) Uani d . 1 . .
H H5 0.5559 -0.3454 0.4554 0.093 Uiso calc R 1 . .
C C8 0.2409(6) -0.3783(4) 0.68092(14) 0.0727(12) Uani d . 1 . .
C C12 0.0646(5) -0.1989(6) 0.80410(16) 0.0924(15) Uani d . 1 . .
H H12 0.0258 -0.1606 0.8310 0.111 Uiso calc R 1 . .
C C10 0.0767(4) -0.2206(4) 0.72049(15) 0.0736(11) Uani d . 1 . .
H H10 0.0448 -0.1956 0.6909 0.088 Uiso calc R 1 . .
C C11 0.0188(5) -0.1646(5) 0.76045(16) 0.0879(13) Uani d . 1 . .
H H11 -0.0519 -0.1031 0.7576 0.106 Uiso calc R 1 . .
C C13 0.1679(6) -0.2899(6) 0.80796(16) 0.1000(16) Uani d . 1 . .
H H13 0.1995 -0.3137 0.8377 0.120 Uiso calc R 1 . .

loop_
_atom_site_aniso_label
_atom_site_aniso_U_11
_atom_site_aniso_U_22
_atom_site_aniso_U_33
_atom_site_aniso_U_12
_atom_site_aniso_U_13
_atom_site_aniso_U_23
F 0.134(3) 0.132(2) 0.0748(16) 0.013(2) 0.0481(16) -0.0009(15)
Cl1 0.1209(11) 0.1169(11) 0.0724(7) 0.0226(8) 0.0116(6) 0.0251(6)
O1 0.092(2) 0.0425(13) 0.0708(15) -0.0037(12) 0.0111(13) -0.0078(10)
N1 0.084(2) 0.0432(15) 0.0582(16) 0.0042(14) 0.0088(15) -0.0015(12)
O2 0.0882(18) 0.0455(12) 0.0511(12) 0.0016(11) 0.0080(12) -0.0006(9)
C1 0.060(2) 0.0470(17) 0.0557(17) -0.0024(14) 0.0038(15) -0.0008(13)
C2 0.064(2) 0.058(2) 0.0635(19) 0.0014(16) 0.0106(16) -0.0055(16)
C7 0.062(2) 0.0425(16) 0.0589(17) -0.0012(14) -0.0042(15) -0.0039(14)
C9 0.071(2) 0.0527(19) 0.0600(18) -0.0037(16) 0.0015(17) -0.0011(15)
C3 0.071(2) 0.071(2) 0.0585(19) -0.0025(18) 0.0092(17) 0.0025(17)
C4 0.077(3) 0.083(3) 0.063(2) -0.001(2) 0.0237(19) -0.006(2)
C14 0.086(3) 0.094(3) 0.060(2) 0.009(2) -0.001(2) 0.009(2)
C6 0.066(2) 0.060(2) 0.081(2) 0.0054(17) 0.0158(19) -0.0007(18)
C5 0.076(3) 0.072(2) 0.085(3) 0.005(2) 0.029(2) -0.009(2)
C8 0.107(4) 0.050(2) 0.061(2) 0.003(2) 0.012(2) 0.0048(16)
C12 0.085(3) 0.115(4) 0.077(3) -0.010(3) 0.025(2) -0.021(3)
C10 0.079(3) 0.071(3) 0.071(2) -0.001(2) -0.006(2) -0.0047(18)
C11 0.074(3) 0.095(3) 0.094(3) 0.008(2) 0.008(2) -0.020(3)
C13 0.115(4) 0.125(4) 0.060(2) -0.006(3) 0.003(3) -0.007(2)

loop_
_atom_type_symbol
_atom_type_description
_atom_type_scat_dispersion_real
_atom_type_scat_dispersion_imag
_atom_type_scat_source
C C 0.0181 0.0091 'International Tables Vol C Tables 4.2.6.8 and 6.1.1.4'
H H 0.0000 0.0000 'International Tables Vol C Tables 4.2.6.8 and 6.1.1.4'
O O 0.0492 0.0322 'International Tables Vol C Tables 4.2.6.8 and 6.1.1.4'
S S 0.3331 0.5567 'International Tables Vol C Tables 4.2.6.8 and 6.1.1.4'
Cl Cl 0.3639 0.7018 'International Tables Vol C Tables 4.2.6.8 and 6.1.1.4'
F F 0.0727 0.0534 'International Tables Vol C Tables 4.2.6.8 and 6.1.1.4'
N N 0.0311 0.0180 'International Tables Vol C Tables 4.2.6.8 and 6.1.1.4'

loop_
_geom_angle_atom_site_label_1
_geom_angle_atom_site_label_2
_geom_angle_atom_site_label_3
_geom_angle_site_symmetry_1
_geom_angle_site_symmetry_3
_geom_angle
_geom_angle_publ_flag
C7 N1 C1 . . 125.7(3) ?
C7 N1 H1 . . 116(3) ?
C1 N1 H1 . . 116(3) ?
C7 O2 C8 . . 115.5(3) ?
C6 C1 C2 . . 119.7(3) ?
C6 C1 N1 . . 122.7(3) ?
C2 C1 N1 . . 117.5(3) ?
C3 C2 C1 . . 120.3(3) ?
C3 C2 H2 . . 119.8 ?
C1 C2 H2 . . 119.8 ?
O1 C7 O2 . . 124.9(3) ?
O1 C7 N1 . . 125.5(3) ?
O2 C7 N1 . . 109.6(3) ?
C10 C9 C14 . . 118.2(4) ?
C10 C9 C8 . . 121.4(4) ?
C14 C9 C8 . . 120.4(4) ?
C4 C3 C2 . . 118.8(4) ?
C4 C3 Cl1 . . 120.7(3) ?
C2 C3 Cl1 . . 120.5(3) ?
C5 C4 F . . 119.5(4) ?
C5 C4 C3 . . 121.8(4) ?
F C4 C3 . . 118.7(4) ?
C9 C14 C13 . . 120.3(5) ?
C9 C14 H14 . . 119.9 ?
C13 C14 H14 . . 119.9 ?
C5 C6 C1 . . 119.3(4) ?
C5 C6 H6 . . 120.3 ?
C1 C6 H6 . . 120.3 ?
C4 C5 C6 . . 120.0(4) ?
C4 C5 H5 . . 120.0 ?
C6 C5 H5 . . 120.0 ?
O2 C8 C9 . . 108.0(3) ?
O2 C8 H8B . . 108(2) ?
C9 C8 H8B . . 112(2) ?
O2 C8 H8A . . 107(3) ?
C9 C8 H8A . . 114(3) ?
H8B C8 H8A . . 108(4) ?
C13 C12 C11 . . 119.3(4) ?
C13 C12 H12 . . 120.4 ?
C11 C12 H12 . . 120.4 ?
C11 C10 C9 . . 120.9(4) ?
C11 C10 H10 . . 119.5 ?
C9 C10 H10 . . 119.5 ?
C12 C11 C10 . . 120.5(5) ?
C12 C11 H11 . . 119.7 ?
C10 C11 H11 . . 119.7 ?
C12 C13 C14 . . 120.8(5) ?
C12 C13 H13 . . 119.6 ?
C14 C13 H13 . . 119.6 ?

loop_
_geom_bond_atom_site_label_1
_geom_bond_atom_site_label_2
_geom_bond_site_symmetry_2
_geom_bond_distance
_geom_bond_publ_flag
F C4 . 1.360(4) ?
Cl1 C3 . 1.715(4) ?
O1 C7 . 1.210(4) ?
N1 C7 . 1.358(4) ?
N1 C1 . 1.409(4) ?
N1 H1 . 0.83(4) ?
O2 C7 . 1.342(4) ?
O2 C8 . 1.452(4) ?
C1 C6 . 1.393(5) ?
C1 C2 . 1.380(5) ?
C2 C3 . 1.391(4) ?
C2 H2 . 0.9300 ?
C9 C10 . 1.372(6) ?
C9 C14 . 1.386(5) ?
C9 C8 . 1.492(5) ?
C3 C4 . 1.372(5) ?
C4 C5 . 1.356(6) ?
C14 C13 . 1.381(6) ?
C14 H14 . 0.9300 ?
C6 C5 . 1.387(6) ?
C6 H6 . 0.9300 ?
C5 H5 . 0.9300 ?
C8 H8B . 1.08(5) ?
C8 H8A . 0.97(5) ?
C12 C13 . 1.363(7) ?
C12 C11 . 1.363(6) ?
C12 H12 . 0.9300 ?
C10 C11 . 1.381(6) ?
C10 H10 . 0.9300 ?
C11 H11 . 0.9300 ?
C13 H13 . 0.9300 ?

loop_
_geom_hbond_atom_site_label_D
_geom_hbond_atom_site_label_H
_geom_hbond_atom_site_label_A
_geom_hbond_site_symmetry_A
_geom_hbond_distance_DH
_geom_hbond_distance_HA
_geom_hbond_distance_DA
_geom_hbond_angle_DHA
_geom_hbond_publ_flag
N1 H1 O1 8_665 0.83(4) 2.09(4) 2.906(4) 164(4) yes
C2 H2 O1 8_665 0.930 2.67 3.414(4) 138 yes

loop_
_geom_torsion_atom_site_label_1
_geom_torsion_atom_site_label_2
_geom_torsion_atom_site_label_3
_geom_torsion_atom_site_label_4
_geom_torsion_site_symmetry_1
_geom_torsion_site_symmetry_2
_geom_torsion_site_symmetry_3
_geom_torsion_site_symmetry_4
_geom_torsion
_geom_torsion_publ_flag
C7 N1 C1 C6 . . . . -34.6(6) ?
C7 N1 C1 C2 . . . . 147.9(4) ?
C6 C1 C2 C3 . . . . 0.9(6) ?
N1 C1 C2 C3 . . . . 178.5(3) ?
C8 O2 C7 O1 . . . . -1.2(6) ?
C8 O2 C7 N1 . . . . 178.5(4) ?
C1 N1 C7 O1 . . . . 2.8(6) ?
C1 N1 C7 O2 . . . . -176.9(3) ?
C1 C2 C3 C4 . . . . -0.1(6) ?
C1 C2 C3 Cl1 . . . . 179.3(3) ?
C2 C3 C4 C5 . . . . -0.2(6) ?
Cl1 C3 C4 C5 . . . . -179.6(4) ?
C2 C3 C4 F . . . . 179.9(4) ?
Cl1 C3 C4 F . . . . 0.5(6) ?
C10 C9 C14 C13 . . . . 0.0(7) ?
C8 C9 C14 C13 . . . . -178.0(5) ?
C2 C1 C6 C5 . . . . -1.5(6) ?
N1 C1 C6 C5 . . . . -179.0(4) ?
F C4 C5 C6 . . . . 179.5(4) ?
C3 C4 C5 C6 . . . . -0.4(7) ?
C1 C6 C5 C4 . . . . 1.2(7) ?
C7 O2 C8 C9 . . . . -176.0(3) ?
C10 C9 C8 O2 . . . . 50.9(6) ?
C14 C9 C8 O2 . . . . -131.2(4) ?
C14 C9 C10 C11 . . . . -0.3(6) ?
C8 C9 C10 C11 . . . . 177.7(4) ?
C13 C12 C11 C10 . . . . -0.4(8) ?
C9 C10 C11 C12 . . . . 0.5(7) ?
C11 C12 C13 C14 . . . . 0.1(8) ?
C9 C14 C13 C12 . . . . 0.1(8) ?

loop_
_cod_related_entry_id
_cod_related_entry_database
_cod_related_entry_code
1 ChemSpider 843268
